data_4065063
loop_
_publ_author_name
'Salah, Abderrahmen B.'
'Offenstein, Caroline'
'Zargarian, Davit'

_publ_section_title
;
 Hydroamination and Alcoholysis of Acrylonitrile Promoted by the Pincer
 Complex {\kP,\kC,\kP-2,6-(Ph2PO)2C6H3}Ni(OSO2CF3)
;
_journal_issue 20
_journal_name_full Organometallics
_journal_page_first 5352
_journal_paper_doi 10.1021/om200549p
_journal_volume 30
_journal_year 2011
_chemical_compound_source 'Synthesized by the authors. See text'
_chemical_formula_moiety 'C39 H33 N2 Ni O2 P2, C7 H8, C F3 O3 S'
_chemical_formula_sum 'C47 H41 F3 N2 Ni O5 P2 S'
_chemical_formula_weight 923.53
_chemical_name_systematic
; 
 ? 
;
_space_group_IT_number 14
_symmetry_cell_setting monoclinic
_symmetry_space_group_name_Hall '-P 2ybc'
_symmetry_space_group_name_H-M 'P 1 21/c 1'
_atom_sites_solution_hydrogens geom
_atom_sites_solution_primary direct
_atom_sites_solution_secondary difmap
_audit_creation_method SHELXL-97
_cell_angle_alpha 90
_cell_angle_beta 113.407(1)
_cell_angle_gamma 90
_cell_formula_units_Z 4
_cell_length_a 12.0258(4)
_cell_length_b 31.2235(10)
_cell_length_c 12.5921(4)
_cell_measurement_reflns_used 53044
_cell_measurement_temperature 150
_cell_measurement_theta_max 69.37
_cell_measurement_theta_min 4.01
_cell_volume 4339.1(2)
_computing_cell_refinement 'SAINT V7.68A(Bruker AXS, 2009)'
_computing_data_collection 'APEX2  (Bruker AXS, 2009)'
_computing_data_reduction 'SAINT V7.68A(Bruker AXS, 2009)'
_computing_molecular_graphics 'SHELXTL v6.12 (Bruker AXS, 2001)'
_computing_publication_material 'UdMX (Maris, 2004)'
_computing_structure_refinement 'SHELXL97 (Sheldrick, 2008)'
_computing_structure_solution 'SHELXS97 (Sheldrick, 2008)'
_diffrn_ambient_temperature 150
_diffrn_detector_area_resol_mean 8.3
_diffrn_measured_fraction_theta_full 0.996
_diffrn_measured_fraction_theta_max 0.996
_diffrn_measurement_device_type 'Bruker Microstar'
_diffrn_measurement_method \w
_diffrn_radiation_monochromator 'Helios optics'
_diffrn_radiation_source 'Rotating Anode'
_diffrn_radiation_type CuK\a
_diffrn_radiation_wavelength 1.54178
_diffrn_reflns_av_R_equivalents 0.045
_diffrn_reflns_av_sigmaI/netI 0.0220
_diffrn_reflns_limit_h_max 14
_diffrn_reflns_limit_h_min -14
_diffrn_reflns_limit_k_max 37
_diffrn_reflns_limit_k_min -37
_diffrn_reflns_limit_l_max 11
_diffrn_reflns_limit_l_min -15
_diffrn_reflns_number 88707
_diffrn_reflns_theta_full 69.74
_diffrn_reflns_theta_max 69.74
_diffrn_reflns_theta_min 2.83
_exptl_absorpt_coefficient_mu 2.314
_exptl_absorpt_correction_T_max 0.9329
_exptl_absorpt_correction_T_min 0.7339
_exptl_absorpt_correction_type multi-scan
_exptl_absorpt_process_details 'Sadabs (Sheldrick, 2008)'
_exptl_crystal_colour yellow
_exptl_crystal_density_diffrn 1.414
_exptl_crystal_density_method 'not measured'
_exptl_crystal_description block
_exptl_crystal_F_000 1912
_exptl_crystal_size_max 0.18
_exptl_crystal_size_mid 0.08
_exptl_crystal_size_min 0.03
_refine_diff_density_max 0.832
_refine_diff_density_min -0.546
_refine_diff_density_rms 0.058
_refine_ls_extinction_method none
_refine_ls_goodness_of_fit_ref 1.017
_refine_ls_hydrogen_treatment mixed
_refine_ls_matrix_type full
_refine_ls_number_parameters 572
_refine_ls_number_reflns 8163
_refine_ls_number_restraints 28
_refine_ls_restrained_S_all 1.085
_refine_ls_R_factor_all 0.0439
_refine_ls_R_factor_gt 0.0425
_refine_ls_shift/su_max 0.001
_refine_ls_shift/su_mean 0.000
_refine_ls_structure_factor_coef Fsqd
_refine_ls_weighting_details 'calc w=1/[\s^2^(Fo^2^)+(0.0669P)^2^+3.3740P] where P=(Fo^2^+2Fc^2^)/3'
_refine_ls_weighting_scheme calc
_refine_ls_wR_factor_gt 0.1149
_refine_ls_wR_factor_ref 0.1166
_reflns_number_gt 7792
_reflns_number_total 8163
_reflns_threshold_expression I>2\s(I)
_cod_data_source_file om200549p_si_001.cif
_cod_data_source_block sala14
_cod_depositor_comments
;
The following automatic conversions were performed:

'_symmetry_cell_setting' value 'Monoclinic' changed to 'monoclinic'
according to /home/saulius/struct/CIF-dictionaries/cif_core.dic
dictionary named 'cif_core.dic' version 2.4.1 from 2010-06-29.

Automatic conversion script
Id: cif_fix_values 1715 2011-07-08 13:25:40Z adriana 
;
_cod_original_sg_symbol_H-M P21/c
_cod_database_code 4065063

loop_
_symmetry_equiv_pos_as_xyz
'x, y, z'
'-x, y+1/2, -z+1/2'
'-x, -y, -z'
'x, -y-1/2, z-1/2'

loop_
_atom_site_label
_atom_site_type_symbol
_atom_site_fract_x
_atom_site_fract_y
_atom_site_fract_z
_atom_site_U_iso_or_equiv
_atom_site_adp_type
_atom_site_occupancy
_atom_site_symmetry_multiplicity
_atom_site_calc_flag
_atom_site_refinement_flags
_atom_site_disorder_assembly
_atom_site_disorder_group
Ni1 Ni 0.82792(3) 0.066523(10) 0.28926(3) 0.02548(11) Uani 1 1 d . . .
P1 P 0.99952(4) 0.070438(15) 0.27061(4) 0.02559(13) Uani 1 1 d . . .
P2 P 0.67347(4) 0.043322(16) 0.32098(4) 0.02798(13) Uani 1 1 d . . .
N1 N 0.77601(15) 0.12295(5) 0.24740(15) 0.0298(4) Uani 1 1 d . . .
N2 N 0.58440(18) 0.20904(6) 0.28343(17) 0.0358(4) Uani 1 1 d . . .
H2 H 0.618(3) 0.2087(10) 0.362(3) 0.055(8) Uiso 1 1 d . . .
S1 S 0.86446(6) 0.21869(2) 0.55122(5) 0.04526(16) Uani 1 1 d D . .
O1 O 1.05933(13) 0.02252(4) 0.29659(13) 0.0314(3) Uani 1 1 d . . .
O2 O 0.68644(13) -0.00864(5) 0.33085(14) 0.0346(3) Uani 1 1 d . . .
O3 O 0.74066(15) 0.21769(6) 0.53815(15) 0.0470(4) Uani 1 1 d D A .
O4A O 0.8986(5) 0.18236(16) 0.5044(10) 0.124(2) Uani 0.84(3) 1 d PD A 1
O5A O 0.8987(4) 0.25818(13) 0.5171(9) 0.1113(18) Uani 0.84(3) 1 d PD A 1
F2A F 0.9215(6) 0.2304(3) 0.7737(7) 0.0854(12) Uani 0.340(3) 1 d PD A 1
F3A F 0.9410(7) 0.1693(3) 0.7209(6) 0.0989(14) Uani 0.340(3) 1 d PD A 1
C60A C 0.2956(11) 0.1448(6) 0.8476(14) 0.0667(15) Uani 0.241(9) 1 d PD B 1
H60A H 0.2450 0.1691 0.8070 0.100 Uiso 0.241(9) 1 calc PR B 1
H60B H 0.2970 0.1428 0.9258 0.100 Uiso 0.241(9) 1 calc PR B 1
H60C H 0.2621 0.1184 0.8051 0.100 Uiso 0.241(9) 1 calc PR B 1
O4B O 0.9137(19) 0.1792(4) 0.554(4) 0.124(2) Uani 0.16(3) 1 d PD A 2
O5B O 0.9109(18) 0.2594(4) 0.559(3) 0.1113(18) Uani 0.16(3) 1 d PD A 2
F2B F 0.9422(3) 0.25842(15) 0.7485(3) 0.0854(12) Uani 0.660(3) 1 d PD A 2
F3B F 0.8991(3) 0.19400(17) 0.7616(3) 0.0989(14) Uani 0.660(3) 1 d PD A 2
C60B C 0.3104(4) 0.1687(2) 0.8117(4) 0.0667(15) Uani 0.759(9) 1 d PD B 2
H60D H 0.3063 0.1963 0.7734 0.100 Uiso 0.759(9) 1 calc PR B 2
H60E H 0.2858 0.1725 0.8766 0.100 Uiso 0.759(9) 1 calc PR B 2
H60F H 0.2559 0.1483 0.7563 0.100 Uiso 0.759(9) 1 calc PR B 2
C1 C 0.87392(18) 0.00862(6) 0.31765(17) 0.0271(4) Uani 1 1 d . . .
C2 C 0.98466(18) -0.00638(6) 0.32154(16) 0.0275(4) Uani 1 1 d . . .
C3 C 1.02264(19) -0.04838(7) 0.34660(17) 0.0303(4) Uani 1 1 d . . .
H3 H 1.0995 -0.0572 0.3499 0.036 Uiso 1 1 calc R . .
C4 C 0.9453(2) -0.07723(7) 0.36674(19) 0.0345(5) Uani 1 1 d . . .
H4 H 0.9700 -0.1062 0.3844 0.041 Uiso 1 1 calc R . .
C5 C 0.8323(2) -0.06446(7) 0.36156(19) 0.0344(5) Uani 1 1 d . . .
H5 H 0.7792 -0.0843 0.3745 0.041 Uiso 1 1 calc R . .
C6 C 0.79984(19) -0.02212(7) 0.33714(17) 0.0294(4) Uani 1 1 d . . .
C7 C 0.73539(19) 0.15481(7) 0.20415(18) 0.0313(4) Uani 1 1 d . . .
C8 C 0.6815(2) 0.19468(7) 0.14713(19) 0.0350(5) Uani 1 1 d . . .
H8A H 0.6024 0.1885 0.0833 0.042 Uiso 1 1 calc R . .
H8B H 0.7348 0.2079 0.1133 0.042 Uiso 1 1 calc R . .
C9 C 0.6629(2) 0.22623(7) 0.23212(19) 0.0345(5) Uani 1 1 d . . .
H9A H 0.7425 0.2332 0.2941 0.041 Uiso 1 1 calc R . .
H9B H 0.6274 0.2531 0.1908 0.041 Uiso 1 1 calc R . .
C10 C 0.9500(3) 0.21614(12) 0.7045(3) 0.0656(9) Uani 1 1 d D A .
F1 F 1.06627(16) 0.21322(8) 0.73633(19) 0.0888(7) Uani 1 1 d D . .
C11 C 0.98947(17) 0.08143(7) 0.12672(17) 0.0275(4) Uani 1 1 d . . .
C12 C 0.94439(19) 0.05001(7) 0.04120(19) 0.0340(4) Uani 1 1 d . . .
H12 H 0.9245 0.0224 0.0605 0.041 Uiso 1 1 calc R . .
C13 C 0.9286(2) 0.05897(8) -0.0717(2) 0.0402(5) Uani 1 1 d . . .
H13 H 0.8985 0.0375 -0.1295 0.048 Uiso 1 1 calc R . .
C14 C 0.9566(2) 0.09907(8) -0.10020(19) 0.0425(5) Uani 1 1 d . . .
H14 H 0.9458 0.1051 -0.1777 0.051 Uiso 1 1 calc R . .
C15 C 1.0004(2) 0.13042(8) -0.0165(2) 0.0453(6) Uani 1 1 d . . .
H15 H 1.0190 0.1580 -0.0366 0.054 Uiso 1 1 calc R . .
C16 C 1.0175(2) 0.12164(7) 0.09727(19) 0.0372(5) Uani 1 1 d . . .
H16 H 1.0483 0.1432 0.1548 0.045 Uiso 1 1 calc R . .
C21 C 1.11824(18) 0.10435(6) 0.36502(16) 0.0282(4) Uani 1 1 d . . .
C22 C 1.23888(19) 0.09469(8) 0.38742(19) 0.0347(5) Uani 1 1 d . . .
H22 H 1.2579 0.0710 0.3503 0.042 Uiso 1 1 calc R . .
C23 C 1.3305(2) 0.11981(9) 0.4639(2) 0.0431(5) Uani 1 1 d . . .
H23 H 1.4128 0.1132 0.4802 0.052 Uiso 1 1 calc R . .
C24 C 1.3021(2) 0.15472(9) 0.5168(2) 0.0467(6) Uani 1 1 d . . .
H24 H 1.3652 0.1719 0.5695 0.056 Uiso 1 1 calc R . .
C25 C 1.1829(2) 0.16465(8) 0.4934(2) 0.0411(5) Uani 1 1 d . . .
H25 H 1.1642 0.1888 0.5292 0.049 Uiso 1 1 calc R . .
C26 C 1.0901(2) 0.13945(7) 0.41772(18) 0.0331(4) Uani 1 1 d . . .
H26 H 1.0080 0.1461 0.4020 0.040 Uiso 1 1 calc R . .
C31 C 0.52009(19) 0.04986(7) 0.21494(18) 0.0317(4) Uani 1 1 d . . .
C32 C 0.4644(2) 0.01779(8) 0.1355(2) 0.0459(6) Uani 1 1 d . . .
H32 H 0.5066 -0.0080 0.1360 0.055 Uiso 1 1 calc R . .
C33 C 0.3464(3) 0.02355(10) 0.0553(3) 0.0597(8) Uani 1 1 d . . .
H33 H 0.3080 0.0016 0.0009 0.072 Uiso 1 1 calc R . .
C34 C 0.2844(2) 0.06078(10) 0.0536(3) 0.0549(7) Uani 1 1 d . . .
H34 H 0.2033 0.0642 -0.0009 0.066 Uiso 1 1 calc R . .
C35 C 0.3405(2) 0.09309(9) 0.1313(2) 0.0486(6) Uani 1 1 d . . .
H35 H 0.2982 0.1190 0.1295 0.058 Uiso 1 1 calc R . .
C36 C 0.4580(2) 0.08792(8) 0.2119(2) 0.0399(5) Uani 1 1 d . . .
H36 H 0.4964 0.1102 0.2650 0.048 Uiso 1 1 calc R . .
C41 C 0.66655(18) 0.05916(7) 0.45597(18) 0.0315(4) Uani 1 1 d . . .
C42 C 0.6388(2) 0.02872(8) 0.5225(2) 0.0412(5) Uani 1 1 d . . .
H42 H 0.6255 -0.0003 0.4979 0.049 Uiso 1 1 calc R . .
C43 C 0.6307(2) 0.04114(10) 0.6253(2) 0.0515(7) Uani 1 1 d . . .
H43 H 0.6125 0.0205 0.6714 0.062 Uiso 1 1 calc R . .
C44 C 0.6492(2) 0.08331(10) 0.6604(2) 0.0510(7) Uani 1 1 d . . .
H44 H 0.6418 0.0916 0.7299 0.061 Uiso 1 1 calc R . .
C45 C 0.6781(2) 0.11354(9) 0.5957(2) 0.0447(6) Uani 1 1 d . . .
H45 H 0.6915 0.1425 0.6210 0.054 Uiso 1 1 calc R . .
C46 C 0.6876(2) 0.10154(8) 0.4932(2) 0.0370(5) Uani 1 1 d . . .
H46 H 0.7083 0.1222 0.4487 0.044 Uiso 1 1 calc R . .
C51 C 0.4592(2) 0.21217(6) 0.22938(19) 0.0330(4) Uani 1 1 d . . .
C52 C 0.3984(2) 0.22340(7) 0.1127(2) 0.0389(5) Uani 1 1 d . . .
H52 H 0.4431 0.2292 0.0667 0.047 Uiso 1 1 calc R . .
C53 C 0.2726(2) 0.22600(8) 0.0642(2) 0.0451(6) Uani 1 1 d . . .
H53 H 0.2322 0.2334 -0.0151 0.054 Uiso 1 1 calc R . .
C54 C 0.2053(2) 0.21807(8) 0.1289(3) 0.0483(6) Uani 1 1 d . . .
H54 H 0.1195 0.2203 0.0950 0.058 Uiso 1 1 calc R . .
C55 C 0.2652(2) 0.20675(8) 0.2439(2) 0.0469(6) Uani 1 1 d . . .
H55 H 0.2199 0.2010 0.2893 0.056 Uiso 1 1 calc R . .
C56 C 0.3901(2) 0.20371(7) 0.2938(2) 0.0396(5) Uani 1 1 d . . .
H56 H 0.4295 0.1958 0.3728 0.048 Uiso 1 1 calc R . .
C61 C 0.4374(3) 0.15204(10) 0.8559(2) 0.0585(8) Uani 1 1 d D . .
C62 C 0.5259(3) 0.17735(8) 0.8368(2) 0.0600(8) Uani 1 1 d . B .
H62 H 0.5030 0.2036 0.7955 0.072 Uiso 1 1 calc R . .
C63 C 0.6431(3) 0.16418(12) 0.8774(3) 0.0661(9) Uani 1 1 d . . .
H63 H 0.7011 0.1815 0.8638 0.079 Uiso 1 1 calc R B .
C64 C 0.6788(3) 0.12789(13) 0.9353(3) 0.0678(9) Uani 1 1 d . B .
H64 H 0.7616 0.1197 0.9640 0.081 Uiso 1 1 calc R . .
C65 C 0.5982(3) 0.10285(10) 0.9531(2) 0.0601(8) Uani 1 1 d . . .
H65 H 0.6252 0.0767 0.9936 0.072 Uiso 1 1 calc R B .
C66 C 0.4788(3) 0.11327(9) 0.9158(2) 0.0526(7) Uani 1 1 d . B .
H66 H 0.4239 0.0946 0.9299 0.063 Uiso 1 1 calc R . .

loop_
_atom_site_aniso_label
_atom_site_aniso_U_11
_atom_site_aniso_U_22
_atom_site_aniso_U_33
_atom_site_aniso_U_23
_atom_site_aniso_U_13
_atom_site_aniso_U_12
Ni1 0.02448(19) 0.02390(19) 0.0308(2) 0.00102(12) 0.01393(15) 0.00087(12)
P1 0.0238(2) 0.0256(2) 0.0294(3) 0.00035(18) 0.0127(2) -0.00005(18)
P2 0.0259(3) 0.0281(3) 0.0337(3) -0.00038(19) 0.0159(2) -0.00094(19)
N1 0.0295(9) 0.0290(9) 0.0343(9) -0.0005(7) 0.0163(7) -0.0001(7)
N2 0.0368(10) 0.0391(10) 0.0325(10) 0.0029(8) 0.0149(8) 0.0018(8)
S1 0.0392(3) 0.0626(4) 0.0355(3) -0.0051(3) 0.0164(2) 0.0024(3)
O1 0.0275(7) 0.0274(7) 0.0432(8) 0.0036(6) 0.0181(6) 0.0024(6)
O2 0.0326(8) 0.0288(7) 0.0497(9) 0.0017(6) 0.0240(7) -0.0012(6)
O3 0.0392(9) 0.0563(10) 0.0401(9) -0.0091(8) 0.0100(7) 0.0011(8)
O4A 0.072(2) 0.179(4) 0.103(5) -0.092(3) 0.015(3) 0.039(2)
O5A 0.0677(18) 0.151(3) 0.074(4) 0.074(2) -0.015(2) -0.0441(18)
F2A 0.0554(15) 0.118(3) 0.0674(18) -0.052(2) 0.0083(12) -0.004(2)
F3A 0.085(2) 0.153(4) 0.0504(18) 0.039(2) 0.0186(13) -0.027(2)
C60A 0.053(2) 0.081(4) 0.053(2) -0.020(2) 0.0068(18) 0.017(2)
O4B 0.072(2) 0.179(4) 0.103(5) -0.092(3) 0.015(3) 0.039(2)
O5B 0.0677(18) 0.151(3) 0.074(4) 0.074(2) -0.015(2) -0.0441(18)
F2B 0.0554(15) 0.118(3) 0.0674(18) -0.052(2) 0.0083(12) -0.004(2)
F3B 0.085(2) 0.153(4) 0.0504(18) 0.039(2) 0.0186(13) -0.027(2)
C60B 0.053(2) 0.081(4) 0.053(2) -0.020(2) 0.0068(18) 0.017(2)
C1 0.0294(10) 0.0262(9) 0.0271(9) 0.0005(7) 0.0127(8) 0.0006(8)
C2 0.0296(10) 0.0289(10) 0.0249(9) 0.0004(7) 0.0119(8) -0.0003(8)
C3 0.0335(10) 0.0309(10) 0.0279(10) 0.0022(8) 0.0137(8) 0.0061(8)
C4 0.0447(12) 0.0272(10) 0.0352(11) 0.0045(8) 0.0198(10) 0.0055(9)
C5 0.0434(12) 0.0277(10) 0.0381(11) 0.0028(8) 0.0227(10) -0.0015(9)
C6 0.0309(10) 0.0300(10) 0.0302(10) 0.0003(8) 0.0153(8) 0.0007(8)
C7 0.0332(10) 0.0302(11) 0.0351(10) -0.0022(9) 0.0185(9) -0.0012(8)
C8 0.0417(12) 0.0299(10) 0.0354(11) 0.0035(8) 0.0175(9) 0.0035(9)
C9 0.0388(12) 0.0289(10) 0.0369(11) 0.0001(8) 0.0162(9) 0.0016(9)
C10 0.0398(15) 0.111(3) 0.0427(15) 0.0201(16) 0.0131(12) 0.0014(15)
F1 0.0395(9) 0.1294(19) 0.0792(13) 0.0266(12) 0.0041(9) 0.0215(10)
C11 0.0222(9) 0.0311(10) 0.0297(10) -0.0015(8) 0.0108(8) 0.0017(7)
C12 0.0323(11) 0.0314(10) 0.0374(11) -0.0051(9) 0.0127(9) 0.0014(8)
C13 0.0402(12) 0.0443(13) 0.0326(11) -0.0107(10) 0.0107(9) 0.0053(10)
C14 0.0445(13) 0.0549(14) 0.0273(10) -0.0002(10) 0.0135(10) 0.0034(11)
C15 0.0570(15) 0.0451(13) 0.0319(11) 0.0028(10) 0.0159(11) -0.0103(11)
C16 0.0454(13) 0.0358(11) 0.0282(10) -0.0027(9) 0.0124(9) -0.0082(9)
C21 0.0300(10) 0.0314(10) 0.0241(9) 0.0029(8) 0.0118(8) -0.0033(8)
C22 0.0301(10) 0.0424(12) 0.0325(10) 0.0031(9) 0.0135(9) -0.0009(9)
C23 0.0290(11) 0.0580(15) 0.0382(12) 0.0062(11) 0.0089(9) -0.0078(10)
C24 0.0492(14) 0.0528(14) 0.0320(11) -0.0021(10) 0.0098(10) -0.0215(12)
C25 0.0533(14) 0.0369(12) 0.0336(11) -0.0045(9) 0.0179(10) -0.0108(10)
C26 0.0386(11) 0.0326(10) 0.0297(10) 0.0006(8) 0.0154(9) -0.0013(9)
C31 0.0281(10) 0.0361(11) 0.0349(11) -0.0014(8) 0.0167(9) -0.0033(8)
C32 0.0381(13) 0.0397(13) 0.0557(15) -0.0093(11) 0.0142(11) -0.0032(10)
C33 0.0400(14) 0.0551(16) 0.0685(18) -0.0168(14) 0.0053(13) -0.0114(12)
C34 0.0280(12) 0.0667(18) 0.0612(17) -0.0004(14) 0.0083(11) -0.0021(11)
C35 0.0370(13) 0.0562(15) 0.0517(14) 0.0000(12) 0.0165(11) 0.0109(11)
C36 0.0355(12) 0.0434(13) 0.0409(12) -0.0046(10) 0.0151(10) 0.0037(10)
C41 0.0239(9) 0.0406(11) 0.0308(10) -0.0006(9) 0.0115(8) -0.0007(8)
C42 0.0385(12) 0.0493(13) 0.0368(12) -0.0009(10) 0.0161(10) -0.0096(10)
C43 0.0473(14) 0.0762(19) 0.0339(12) 0.0019(12) 0.0191(11) -0.0140(13)
C44 0.0392(13) 0.081(2) 0.0323(12) -0.0112(12) 0.0140(10) -0.0042(13)
C45 0.0348(12) 0.0577(15) 0.0387(12) -0.0132(11) 0.0114(10) 0.0007(11)
C46 0.0313(11) 0.0427(12) 0.0369(11) -0.0023(9) 0.0135(9) 0.0011(9)
C51 0.0378(11) 0.0258(10) 0.0353(11) -0.0010(8) 0.0142(9) 0.0019(8)
C52 0.0460(13) 0.0348(11) 0.0357(11) 0.0011(9) 0.0161(10) 0.0082(10)
C53 0.0461(14) 0.0367(12) 0.0426(13) -0.0030(10) 0.0071(11) 0.0101(10)
C54 0.0366(12) 0.0373(12) 0.0651(17) -0.0044(11) 0.0141(12) 0.0013(10)
C55 0.0436(13) 0.0396(13) 0.0629(16) 0.0013(11) 0.0268(12) -0.0028(10)
C56 0.0450(13) 0.0340(11) 0.0422(12) 0.0022(9) 0.0199(10) -0.0022(10)
C61 0.0509(15) 0.0715(19) 0.0380(13) -0.0245(13) 0.0015(11) 0.0179(14)
C62 0.104(3) 0.0327(13) 0.0354(13) 0.0020(10) 0.0190(14) 0.0003(14)
C63 0.067(2) 0.087(2) 0.0493(16) -0.0189(16) 0.0273(15) -0.0199(18)
C64 0.0552(17) 0.094(3) 0.0503(16) -0.0227(17) 0.0168(14) 0.0140(17)
C65 0.084(2) 0.0466(15) 0.0405(14) -0.0027(11) 0.0151(14) 0.0223(15)
C66 0.0706(18) 0.0465(14) 0.0471(14) -0.0106(11) 0.0302(14) -0.0151(13)

loop_
_atom_type_symbol
_atom_type_description
_atom_type_scat_dispersion_real
_atom_type_scat_dispersion_imag
_atom_type_scat_source
C C 0.0181 0.0091 'International Tables Vol C Tables 4.2.6.8 and 6.1.1.4'
H H 0.0000 0.0000 'International Tables Vol C Tables 4.2.6.8 and 6.1.1.4'
O O 0.0492 0.0322 'International Tables Vol C Tables 4.2.6.8 and 6.1.1.4'
P P 0.2955 0.4335 'International Tables Vol C Tables 4.2.6.8 and 6.1.1.4'
Ni Ni -3.0029 0.5091 'International Tables Vol C Tables 4.2.6.8 and 6.1.1.4'
S S 0.3331 0.5567 'International Tables Vol C Tables 4.2.6.8 and 6.1.1.4'
N N 0.0311 0.0180 'International Tables Vol C Tables 4.2.6.8 and 6.1.1.4'
F F 0.0727 0.0534 'International Tables Vol C Tables 4.2.6.8 and 6.1.1.4'

loop_
_geom_angle_atom_site_label_1
_geom_angle_atom_site_label_2
_geom_angle_atom_site_label_3
_geom_angle
_geom_angle_publ_flag
N1 NI1 C1 175.05(8) y
N1 NI1 P1 98.13(5) y
C1 NI1 P1 81.63(6) y
N1 NI1 P2 98.72(5) y
C1 NI1 P2 81.55(6) y
P1 NI1 P2 163.15(2) y
O1 P1 C21 103.66(9) y
O1 P1 C11 102.94(9) y
C21 P1 C11 105.76(9) y
O1 P1 NI1 106.75(5) y
C21 P1 NI1 120.10(7) y
C11 P1 NI1 115.65(7) y
O2 P2 C41 103.88(9) y
O2 P2 C31 101.97(9) y
C41 P2 C31 104.45(10) y
O2 P2 NI1 106.44(5) y
C41 P2 NI1 116.39(7) y
C31 P2 NI1 121.48(7) y
C7 N1 NI1 168.94(17) y
C51 N2 C9 121.97(19) y
C51 N2 H2 118(2) ?
C9 N2 H2 114(2) ?
O4B S1 O5B 132.4(13) y
O5B S1 O4A 126.5(13) y
O4B S1 O5A 128.3(13) y
O4A S1 O5A 113.8(6) y
O4B S1 O3 113.8(9) y
O5B S1 O3 113.7(9) y
O4A S1 O3 113.3(2) y
O5A S1 O3 113.4(2) y
O4B S1 C10 82.6(18) y
O5B S1 C10 85.5(15) y
O4A S1 C10 106.0(5) y
O5A S1 C10 104.7(4) y
O3 S1 C10 104.42(12) y
C2 O1 P1 111.45(12) y
C6 O2 P2 111.43(12) y
C61 C60A H60A 109.5 ?
C61 C60A H60B 109.5 ?
H60A C60A H60B 109.5 ?
C61 C60A H60C 109.5 ?
H60A C60A H60C 109.5 ?
H60B C60A H60C 109.5 ?
C61 C60B H60D 109.5 ?
C61 C60B H60E 109.5 ?
H60D C60B H60E 109.5 ?
C61 C60B H60F 109.5 ?
H60D C60B H60F 109.5 ?
H60E C60B H60F 109.5 ?
C2 C1 C6 115.50(18) y
C2 C1 NI1 122.25(15) y
C6 C1 NI1 122.25(15) y
C3 C2 C1 123.41(19) y
C3 C2 O1 118.77(18) y
C1 C2 O1 117.81(17) y
C2 C3 C4 118.19(19) y
C2 C3 H3 120.9 ?
C4 C3 H3 120.9 ?
C3 C4 C5 121.18(19) y
C3 C4 H4 119.4 ?
C5 C4 H4 119.4 ?
C6 C5 C4 118.0(2) y
C6 C5 H5 121.0 ?
C4 C5 H5 121.0 ?
C5 C6 C1 123.69(19) y
C5 C6 O2 118.99(18) y
C1 C6 O2 117.33(18) y
N1 C7 C8 178.6(2) y
C7 C8 C9 111.40(18) y
C7 C8 H8A 109.3 ?
C9 C8 H8A 109.3 ?
C7 C8 H8B 109.3 ?
C9 C8 H8B 109.3 ?
H8A C8 H8B 108.0 ?
N2 C9 C8 112.08(18) y
N2 C9 H9A 109.2 ?
C8 C9 H9A 109.2 ?
N2 C9 H9B 109.2 ?
C8 C9 H9B 109.2 ?
H9A C9 H9B 107.9 ?
F2A C10 F1 113.9(4) y
F2A C10 F3B 56.0(5) y
F1 C10 F3B 118.4(3) y
F1 C10 F2B 99.9(3) y
F3B C10 F2B 98.9(4) y
F2A C10 F3A 102.4(6) y
F1 C10 F3A 91.0(4) y
F3B C10 F3A 47.9(3) y
F2B C10 F3A 145.4(4) y
F2A C10 S1 125.8(4) y
F1 C10 S1 115.1(2) y
F3B C10 S1 114.8(3) y
F2B C10 S1 105.9(2) y
F3A C10 S1 98.7(3) y
C16 C11 C12 119.36(19) y
C16 C11 P1 120.99(16) y
C12 C11 P1 119.48(16) y
C13 C12 C11 120.1(2) y
C13 C12 H12 119.9 ?
C11 C12 H12 119.9 ?
C14 C13 C12 120.1(2) y
C14 C13 H13 119.9 ?
C12 C13 H13 119.9 ?
C15 C14 C13 120.2(2) y
C15 C14 H14 119.9 ?
C13 C14 H14 119.9 ?
C14 C15 C16 120.1(2) y
C14 C15 H15 119.9 ?
C16 C15 H15 119.9 ?
C11 C16 C15 120.1(2) y
C11 C16 H16 120.0 ?
C15 C16 H16 120.0 ?
C26 C21 C22 120.3(2) y
C26 C21 P1 120.01(16) y
C22 C21 P1 119.69(16) y
C23 C22 C21 119.6(2) y
C23 C22 H22 120.2 ?
C21 C22 H22 120.2 ?
C22 C23 C24 119.9(2) y
C22 C23 H23 120.0 ?
C24 C23 H23 120.0 ?
C25 C24 C23 120.4(2) y
C25 C24 H24 119.8 ?
C23 C24 H24 119.8 ?
C24 C25 C26 120.2(2) y
C24 C25 H25 119.9 ?
C26 C25 H25 119.9 ?
C25 C26 C21 119.5(2) y
C25 C26 H26 120.3 ?
C21 C26 H26 120.3 ?
C32 C31 C36 119.7(2) y
C32 C31 P2 120.68(18) y
C36 C31 P2 119.62(17) y
C31 C32 C33 119.5(2) y
C31 C32 H32 120.2 ?
C33 C32 H32 120.2 ?
C34 C33 C32 120.7(3) y
C34 C33 H33 119.6 ?
C32 C33 H33 119.6 ?
C33 C34 C35 119.8(2) y
C33 C34 H34 120.1 ?
C35 C34 H34 120.1 ?
C34 C35 C36 120.2(2) y
C34 C35 H35 119.9 ?
C36 C35 H35 119.9 ?
C35 C36 C31 120.0(2) y
C35 C36 H36 120.0 ?
C31 C36 H36 120.0 ?
C42 C41 C46 120.1(2) y
C42 C41 P2 119.45(18) y
C46 C41 P2 120.49(17) y
C43 C42 C41 119.4(2) y
C43 C42 H42 120.3 ?
C41 C42 H42 120.3 ?
C44 C43 C42 120.2(2) y
C44 C43 H43 119.9 ?
C42 C43 H43 119.9 ?
C43 C44 C45 120.7(2) y
C43 C44 H44 119.7 ?
C45 C44 H44 119.7 ?
C44 C45 C46 119.8(2) y
C44 C45 H45 120.1 ?
C46 C45 H45 120.1 ?
C45 C46 C41 119.8(2) y
C45 C46 H46 120.1 ?
C41 C46 H46 120.1 ?
N2 C51 C56 118.8(2) y
N2 C51 C52 123.0(2) y
C56 C51 C52 118.2(2) y
C53 C52 C51 119.8(2) y
C53 C52 H52 120.1 ?
C51 C52 H52 120.1 ?
C54 C53 C52 121.5(2) y
C54 C53 H53 119.3 ?
C52 C53 H53 119.3 ?
C53 C54 C55 118.7(2) y
C53 C54 H54 120.7 ?
C55 C54 H54 120.7 ?
C56 C55 C54 120.9(2) y
C56 C55 H55 119.6 ?
C54 C55 H55 119.6 ?
C55 C56 C51 120.9(2) y
C55 C56 H56 119.6 ?
C51 C56 H56 119.6 ?
C66 C61 C62 116.1(3) y
C66 C61 C60B 126.1(4) y
C62 C61 C60B 117.8(4) y
C66 C61 C60A 93.0(7) y
C62 C61 C60A 150.8(7) y
C63 C62 C61 120.2(3) y
C63 C62 H62 119.9 ?
C61 C62 H62 119.9 ?
C64 C63 C62 121.8(3) y
C64 C63 H63 119.1 ?
C62 C63 H63 119.1 ?
C63 C64 C65 119.8(3) y
C63 C64 H64 120.1 ?
C65 C64 H64 120.1 ?
C64 C65 C66 122.6(3) y
C64 C65 H65 118.7 ?
C66 C65 H65 118.7 ?
C65 C66 C61 119.4(3) y
C65 C66 H66 120.3 ?
C61 C66 H66 120.3 ?

loop_
_geom_bond_atom_site_label_1
_geom_bond_atom_site_label_2
_geom_bond_distance
_geom_bond_publ_flag
Ni1 N1 1.8736(18) y
Ni1 C1 1.883(2) y
Ni1 P1 2.1711(6) y
Ni1 P2 2.1734(6) y
P1 O1 1.6358(14) y
P1 C21 1.796(2) y
P1 C11 1.800(2) y
P2 O2 1.6299(15) y
P2 C41 1.804(2) y
P2 C31 1.808(2) y
N1 C7 1.146(3) y
N2 C51 1.387(3) y
N2 C9 1.443(3) y
N2 H2 0.91(3) ?
S1 O4b 1.360(10) y
S1 O5b 1.377(10) y
S1 O4a 1.413(4) y
S1 O5a 1.419(4) y
S1 O3 1.4317(19) y
S1 C10 1.792(3) y
O1 C2 1.394(2) y
O2 C6 1.399(2) y
F2a C10 1.146(7) y
F3a C10 1.487(8) y
C60a C61 1.682(14) y
C60a H60a 0.9800 ?
C60a H60b 0.9800 ?
C60a H60c 0.9800 ?
F2b C10 1.449(5) y
F3b C10 1.312(4) y
C60b C61 1.497(5) y
C60b H60d 0.9800 ?
C60b H60e 0.9800 ?
C60b H60f 0.9800 ?
C1 C2 1.394(3) y
C1 C6 1.396(3) y
C2 C3 1.383(3) y
C3 C4 1.388(3) y
C3 H3 0.9500 ?
C4 C5 1.393(3) y
C4 H4 0.9500 ?
C5 C6 1.378(3) y
C5 H5 0.9500 ?
C7 C8 1.455(3) y
C8 C9 1.535(3) y
C8 H8a 0.9900 ?
C8 H8b 0.9900 ?
C9 H9a 0.9900 ?
C9 H9b 0.9900 ?
C10 F1 1.295(3) y
C11 C16 1.388(3) y
C11 C12 1.397(3) y
C12 C13 1.386(3) y
C12 H12 0.9500 ?
C13 C14 1.381(4) y
C13 H13 0.9500 ?
C14 C15 1.380(3) y
C14 H14 0.9500 ?
C15 C16 1.391(3) y
C15 H15 0.9500 ?
C16 H16 0.9500 ?
C21 C26 1.391(3) y
C21 C22 1.397(3) y
C22 C23 1.383(3) y
C22 H22 0.9500 ?
C23 C24 1.389(4) y
C23 H23 0.9500 ?
C24 C25 1.379(4) y
C24 H24 0.9500 ?
C25 C26 1.389(3) y
C25 H25 0.9500 ?
C26 H26 0.9500 ?
C31 C32 1.386(3) y
C31 C36 1.396(3) y
C32 C33 1.388(4) y
C32 H32 0.9500 ?
C33 C34 1.376(4) y
C33 H33 0.9500 ?
C34 C35 1.381(4) y
C34 H34 0.9500 ?
C35 C36 1.383(3) y
C35 H35 0.9500 ?
C36 H36 0.9500 ?
C41 C42 1.393(3) y
C41 C46 1.393(3) y
C42 C43 1.390(4) y
C42 H42 0.9500 ?
C43 C44 1.379(4) y
C43 H43 0.9500 ?
C44 C45 1.379(4) y
C44 H44 0.9500 ?
C45 C46 1.391(3) y
C45 H45 0.9500 ?
C46 H46 0.9500 ?
C51 C56 1.398(3) y
C51 C52 1.401(3) y
C52 C53 1.391(3) y
C52 H52 0.9500 ?
C53 C54 1.379(4) y
C53 H53 0.9500 ?
C54 C55 1.383(4) y
C54 H54 0.9500 ?
C55 C56 1.382(4) y
C55 H55 0.9500 ?
C56 H56 0.9500 ?
C61 C66 1.408(4) y
C61 C62 1.420(5) y
C62 C63 1.358(5) y
C62 H62 0.9500 ?
C63 C64 1.323(5) y
C63 H63 0.9500 ?
C64 C65 1.332(5) y
C64 H64 0.9500 ?
C65 C66 1.362(5) y
C65 H65 0.9500 ?
C66 H66 0.9500 ?

loop_
_geom_torsion_atom_site_label_1
_geom_torsion_atom_site_label_2
_geom_torsion_atom_site_label_3
_geom_torsion_atom_site_label_4
_geom_torsion
_geom_torsion_publ_flag
N1 NI1 P1 O1 -176.82(8) y
C1 NI1 P1 O1 -1.81(8) y
P2 NI1 P1 O1 1.92(11) y
N1 NI1 P1 C21 65.82(9) y
C1 NI1 P1 C21 -119.17(10) y
P2 NI1 P1 C21 -115.43(11) y
N1 NI1 P1 C11 -62.99(9) y
C1 NI1 P1 C11 112.02(10) y
P2 NI1 P1 C11 115.76(11) y
N1 NI1 P2 O2 167.54(8) y
C1 NI1 P2 O2 -7.47(9) y
P1 NI1 P2 O2 -11.20(12) y
N1 NI1 P2 C41 -77.27(10) y
C1 NI1 P2 C41 107.72(10) y
P1 NI1 P2 C41 103.98(12) y
N1 NI1 P2 C31 51.81(10) y
C1 NI1 P2 C31 -123.20(10) y
P1 NI1 P2 C31 -126.94(11) y
P1 NI1 N1 C7 91.5(9) y
P2 NI1 N1 C7 -88.1(9) y
C21 P1 O1 C2 128.26(13) y
C11 P1 O1 C2 -121.70(14) y
NI1 P1 O1 C2 0.52(14) y
C41 P2 O2 C6 -112.81(14) y
C31 P2 O2 C6 138.82(14) y
NI1 P2 O2 C6 10.57(14) y
P1 NI1 C1 C2 3.17(16) y
P2 NI1 C1 C2 -175.74(17) y
P1 NI1 C1 C6 -177.36(17) y
P2 NI1 C1 C6 3.74(16) y
C6 C1 C2 C3 -2.1(3) y
NI1 C1 C2 C3 177.43(15) y
C6 C1 C2 O1 176.66(17) y
NI1 C1 C2 O1 -3.8(3) y
P1 O1 C2 C3 -179.45(15) y
P1 O1 C2 C1 1.7(2) y
C1 C2 C3 C4 1.3(3) y
O1 C2 C3 C4 -177.47(18) y
C2 C3 C4 C5 0.2(3) y
C3 C4 C5 C6 -0.8(3) y
C4 C5 C6 C1 -0.2(3) y
C4 C5 C6 O2 179.64(19) y
C2 C1 C6 C5 1.5(3) y
NI1 C1 C6 C5 -177.99(17) y
C2 C1 C6 O2 -178.29(17) y
NI1 C1 C6 O2 2.2(3) y
P2 O2 C6 C5 171.28(16) y
P2 O2 C6 C1 -8.9(2) y
C51 N2 C9 C8 -85.2(2) y
C7 C8 C9 N2 -59.8(2) y
O4B S1 C10 F2A -145.4(12) y
O5B S1 C10 F2A 80.8(13) y
O4A S1 C10 F2A -152.5(8) y
O5A S1 C10 F2A 86.8(8) y
O3 S1 C10 F2A -32.6(8) y
O4B S1 C10 F1 62.0(10) y
O5B S1 C10 F1 -71.8(10) y
O4A S1 C10 F1 54.9(4) y
O5A S1 C10 F1 -65.8(4) y
O3 S1 C10 F1 174.8(3) y
O4B S1 C10 F3B -80.6(11) y
O5B S1 C10 F3B 145.5(11) y
O4A S1 C10 F3B -87.8(5) y
O5A S1 C10 F3B 151.6(4) y
O3 S1 C10 F3B 32.2(4) y
O4B S1 C10 F2B 171.3(10) y
O5B S1 C10 F2B 37.5(10) y
O4A S1 C10 F2B 164.2(3) y
O5A S1 C10 F2B 43.5(3) y
O3 S1 C10 F2B -75.9(2) y
O4B S1 C10 F3A -33.2(11) y
O5B S1 C10 F3A -167.0(11) y
O4A S1 C10 F3A -40.3(4) y
O5A S1 C10 F3A -161.0(4) y
O3 S1 C10 F3A 79.6(4) y
O1 P1 C11 C16 -139.09(17) y
C21 P1 C11 C16 -30.6(2) y
NI1 P1 C11 C16 104.91(17) y
O1 P1 C11 C12 45.64(18) y
C21 P1 C11 C12 154.10(16) y
NI1 P1 C11 C12 -70.37(17) y
C16 C11 C12 C13 0.4(3) y
P1 C11 C12 C13 175.73(17) y
C11 C12 C13 C14 -0.4(3) y
C12 C13 C14 C15 0.0(4) y
C13 C14 C15 C16 0.5(4) y
C12 C11 C16 C15 0.1(3) y
P1 C11 C16 C15 -175.17(19) y
C14 C15 C16 C11 -0.6(4) y
O1 P1 C21 C26 -143.70(16) y
C11 P1 C21 C26 108.35(17) y
NI1 P1 C21 C26 -24.78(19) y
O1 P1 C21 C22 34.71(18) y
C11 P1 C21 C22 -73.23(18) y
NI1 P1 C21 C22 153.64(14) y
C26 C21 C22 C23 1.1(3) y
P1 C21 C22 C23 -177.32(17) y
C21 C22 C23 C24 -0.8(3) y
C22 C23 C24 C25 -0.2(4) y
C23 C24 C25 C26 0.8(4) y
C24 C25 C26 C21 -0.5(3) y
C22 C21 C26 C25 -0.5(3) y
P1 C21 C26 C25 177.95(16) y
O2 P2 C31 C32 -24.4(2) y
C41 P2 C31 C32 -132.3(2) y
NI1 P2 C31 C32 93.5(2) y
O2 P2 C31 C36 156.68(18) y
C41 P2 C31 C36 48.8(2) y
NI1 P2 C31 C36 -85.35(19) y
C36 C31 C32 C33 -1.3(4) y
P2 C31 C32 C33 179.8(2) y
C31 C32 C33 C34 0.2(5) y
C32 C33 C34 C35 0.9(5) y
C33 C34 C35 C36 -0.9(5) y
C34 C35 C36 C31 -0.2(4) y
C32 C31 C36 C35 1.4(4) y
P2 C31 C36 C35 -179.73(19) y
O2 P2 C41 C42 -17.8(2) y
C31 P2 C41 C42 88.69(19) y
NI1 P2 C41 C42 -134.44(16) y
O2 P2 C41 C46 162.80(17) y
C31 P2 C41 C46 -90.69(19) y
NI1 P2 C41 C46 46.18(19) y
C46 C41 C42 C43 0.8(3) y
P2 C41 C42 C43 -178.54(19) y
C41 C42 C43 C44 0.5(4) y
C42 C43 C44 C45 -1.3(4) y
C43 C44 C45 C46 0.7(4) y
C44 C45 C46 C41 0.6(3) y
C42 C41 C46 C45 -1.4(3) y
P2 C41 C46 C45 177.95(17) y
C9 N2 C51 C56 -165.8(2) y
C9 N2 C51 C52 14.3(3) y
N2 C51 C52 C53 -179.9(2) y
C56 C51 C52 C53 0.2(3) y
C51 C52 C53 C54 0.5(4) y
C52 C53 C54 C55 -0.8(4) y
C53 C54 C55 C56 0.4(4) y
C54 C55 C56 C51 0.3(4) y
N2 C51 C56 C55 179.5(2) y
C52 C51 C56 C55 -0.6(3) y
C66 C61 C62 C63 -1.3(4) y
C60B C61 C62 C63 178.5(3) y
C60A C61 C62 C63 173.9(10) y
C61 C62 C63 C64 0.0(4) y
C62 C63 C64 C65 1.2(5) y
C63 C64 C65 C66 -1.2(5) y
C64 C65 C66 C61 -0.1(4) y
C62 C61 C66 C65 1.3(4) y
C60B C61 C66 C65 -178.4(3) y
C60A C61 C66 C65 -176.3(5) y
